data_7201283
loop_
_publ_author_name
'Miao, Xiao-He'
'Zhu, Long-Guan'

_publ_section_title
;
 Synthesis, supramolecular structures and catalytic properties of
 nickel(II) 3-sulfobenzoate complexes with chelating amine ligands
;
_journal_issue 11
_journal_name_full CrystEngComm
_journal_page_first 2500
_journal_paper_doi 10.1039/b907453h
_journal_volume 11
_journal_year 2009
_chemical_formula_moiety 'C19 H16 N2 Ni O7 S, O'
_chemical_formula_sum 'C19 H18 N2 Ni O8 S'
_chemical_formula_weight 493.12
_chemical_name_systematic
;
?
;
_space_group_IT_number 14
_symmetry_cell_setting monoclinic
_symmetry_space_group_name_Hall '-P 2ybc'
_symmetry_space_group_name_H-M 'P 1 21/c 1'
_atom_sites_solution_hydrogens geom
_atom_sites_solution_primary direct
_atom_sites_solution_secondary difmap
_audit_creation_method SHELXL-97
_cell_angle_alpha 90.00
_cell_angle_beta 107.6780(10)
_cell_angle_gamma 90.00
_cell_formula_units_Z 4
_cell_length_a 14.3015(11)
_cell_length_b 7.5361(6)
_cell_length_c 18.7339(14)
_cell_measurement_reflns_used 5327
_cell_measurement_temperature 295(2)
_cell_measurement_theta_max 28.26
_cell_measurement_theta_min 2.28
_cell_volume 1923.7(3)
_computing_cell_refinement 'SAINT (Bruker, 2002)'
_computing_data_collection 'SMART (Bruker, 2002)'
_computing_data_reduction SAINT
_computing_molecular_graphics 'Ortep-3 for Windows (Farrugia, 1997)'
_computing_publication_material 'WinGX (Farrugia, 1999)'
_computing_structure_refinement 'SHELXL-97 (Sheldrick, 1997)'
_computing_structure_solution 'SHELXS-97 (Sheldrick, 1997)'
_diffrn_ambient_temperature 295(2)
_diffrn_measured_fraction_theta_full 0.998
_diffrn_measured_fraction_theta_max 0.998
_diffrn_measurement_device_type 'Bruker SMART area-detector diffractometer'
_diffrn_measurement_method '\f and \w scan'
_diffrn_radiation_monochromator graphite
_diffrn_radiation_source 'fine-focus sealed tube'
_diffrn_radiation_type MoK\a
_diffrn_radiation_wavelength 0.71073
_diffrn_reflns_av_R_equivalents 0.0207
_diffrn_reflns_av_sigmaI/netI 0.0250
_diffrn_reflns_limit_h_max 17
_diffrn_reflns_limit_h_min -17
_diffrn_reflns_limit_k_max 4
_diffrn_reflns_limit_k_min -9
_diffrn_reflns_limit_l_max 21
_diffrn_reflns_limit_l_min -22
_diffrn_reflns_number 10070
_diffrn_reflns_theta_full 25.60
_diffrn_reflns_theta_max 25.60
_diffrn_reflns_theta_min 2.28
_diffrn_standards_number 0
_exptl_absorpt_coefficient_mu 1.171
_exptl_absorpt_correction_T_max 0.845
_exptl_absorpt_correction_T_min 0.802
_exptl_absorpt_correction_type multi-scan
_exptl_absorpt_process_details 'SADABS (Bruker, 2002)'
_exptl_crystal_colour green-blue
_exptl_crystal_density_diffrn 1.703
_exptl_crystal_density_method 'not measured'
_exptl_crystal_description block
_exptl_crystal_F_000 1016
_exptl_crystal_size_max 0.27
_exptl_crystal_size_mid 0.15
_exptl_crystal_size_min 0.15
_refine_diff_density_max 0.786
_refine_diff_density_min -0.687
_refine_diff_density_rms 0.078
_refine_ls_extinction_method none
_refine_ls_goodness_of_fit_ref 1.246
_refine_ls_hydrogen_treatment mixed
_refine_ls_matrix_type full
_refine_ls_number_parameters 287
_refine_ls_number_reflns 3624
_refine_ls_number_restraints 6
_refine_ls_restrained_S_all 1.246
_refine_ls_R_factor_all 0.0426
_refine_ls_R_factor_gt 0.0395
_refine_ls_shift/su_max 0.000
_refine_ls_shift/su_mean <0.001
_refine_ls_structure_factor_coef Fsqd
_refine_ls_weighting_details 'calc w=1/[\s^2^(Fo^2^)+(0.0414P)^2^+1.6454P] where P=(Fo^2^+2Fc^2^)/3'
_refine_ls_weighting_scheme calc
_refine_ls_wR_factor_gt 0.1000
_refine_ls_wR_factor_ref 0.1016
_reflns_number_gt 3358
_reflns_number_total 3624
_reflns_threshold_expression >2\s(I)
_cod_data_source_file b907453h.txt
_cod_data_source_block comp-1
_cod_original_cell_volume 1923.8(3)
_cod_original_sg_symbol_H-M 'P 21/c'
_cod_database_code 7201283

loop_
_symmetry_equiv_pos_as_xyz
'x, y, z'
'-x, y+1/2, -z+1/2'
'-x, -y, -z'
'x, -y-1/2, z-1/2'

loop_
_atom_site_label
_atom_site_type_symbol
_atom_site_fract_x
_atom_site_fract_y
_atom_site_fract_z
_atom_site_U_iso_or_equiv
_atom_site_adp_type
_atom_site_occupancy
_atom_site_symmetry_multiplicity
_atom_site_calc_flag
_atom_site_refinement_flags
_atom_site_disorder_assembly
_atom_site_disorder_group
Ni1 Ni 0.27699(2) 0.91930(5) 0.200383(18) 0.02482(13) Uani 1 1 d . . .
S1 S 0.34958(5) 0.97593(9) 0.65328(3) 0.02291(17) Uani 1 1 d . . .
N1 N 0.22939(17) 0.9391(3) 0.08432(13) 0.0292(5) Uani 1 1 d . . .
N2 N 0.14379(17) 0.7898(3) 0.17761(13) 0.0310(5) Uani 1 1 d . . .
O1 O 0.31732(17) 0.8760(3) 0.31156(11) 0.0394(5) Uani 1 1 d . . .
O2 O 0.25800(19) 1.1082(4) 0.35708(12) 0.0534(7) Uani 1 1 d . . .
O3 O 0.35407(14) 0.8196(3) 0.69986(10) 0.0304(4) Uani 1 1 d . . .
O4 O 0.25323(14) 1.0565(3) 0.62619(11) 0.0334(5) Uani 1 1 d . . .
O5 O 0.42542(15) 1.1023(3) 0.69215(11) 0.0329(5) Uani 1 1 d . . .
O6 O 0.40706(15) 1.0403(3) 0.20662(13) 0.0389(5) Uani 1 1 d D . .
O7 O 0.20555(16) 1.1569(3) 0.21015(11) 0.0349(5) Uani 1 1 d D . .
C1 C 0.2725(2) 1.0192(4) 0.03926(17) 0.0378(7) Uani 1 1 d . . .
H1 H 0.3328 1.0743 0.0604 0.045 Uiso 1 1 calc R . .
C2 C 0.2311(3) 1.0237(5) -0.03770(19) 0.0491(9) Uani 1 1 d . . .
H2 H 0.2631 1.0810 -0.0676 0.059 Uiso 1 1 calc R . .
C3 C 0.1424(3) 0.9428(5) -0.06946(18) 0.0492(9) Uani 1 1 d . . .
H3 H 0.1140 0.9450 -0.1212 0.059 Uiso 1 1 calc R . .
C4 C 0.0944(2) 0.8570(4) -0.02439(17) 0.0387(7) Uani 1 1 d . . .
C5 C -0.0002(3) 0.7748(5) -0.0514(2) 0.0499(10) Uani 1 1 d . . .
H5 H -0.0322 0.7720 -0.1026 0.060 Uiso 1 1 calc R . .
C6 C -0.0439(2) 0.7014(5) -0.0041(2) 0.0507(10) Uani 1 1 d . . .
H6 H -0.1052 0.6486 -0.0235 0.061 Uiso 1 1 calc R . .
C7 C 0.0020(2) 0.7030(4) 0.07480(19) 0.0400(8) Uani 1 1 d . . .
C8 C -0.0400(3) 0.6335(5) 0.1274(2) 0.0552(10) Uani 1 1 d . . .
H8A H -0.1016 0.5806 0.1113 0.066 Uiso 1 1 calc R . .
C9 C 0.0090(3) 0.6431(6) 0.2015(2) 0.0600(10) Uani 1 1 d . . .
H9 H -0.0190 0.5975 0.2364 0.072 Uiso 1 1 calc R . .
C10 C 0.1019(3) 0.7218(5) 0.2253(2) 0.0459(8) Uani 1 1 d . . .
H10 H 0.1352 0.7265 0.2763 0.055 Uiso 1 1 calc R . .
C11 C 0.1416(2) 0.8605(4) 0.05329(15) 0.0295(6) Uani 1 1 d . . .
C12 C 0.0949(2) 0.7815(4) 0.10317(16) 0.0297(6) Uani 1 1 d . . .
C13 C 0.3067(2) 0.9695(4) 0.36411(15) 0.0294(6) Uani 1 1 d . . .
C14 C 0.3601(2) 0.9038(4) 0.44212(15) 0.0273(6) Uani 1 1 d . . .
C15 C 0.3324(2) 0.9627(4) 0.50307(15) 0.0264(6) Uani 1 1 d . . .
H15 H 0.2806 1.0421 0.4961 0.032 Uiso 1 1 calc R . .
C16 C 0.3824(2) 0.9023(3) 0.57417(14) 0.0242(6) Uani 1 1 d . . .
C17 C 0.4609(2) 0.7870(4) 0.58575(16) 0.0306(6) Uani 1 1 d . . .
H17 H 0.4946 0.7485 0.6339 0.037 Uiso 1 1 calc R . .
C18 C 0.4885(2) 0.7297(4) 0.52542(16) 0.0340(7) Uani 1 1 d . . .
H18 H 0.5414 0.6527 0.5328 0.041 Uiso 1 1 calc R . .
C19 C 0.4375(2) 0.7865(4) 0.45335(16) 0.0317(6) Uani 1 1 d . . .
H19 H 0.4556 0.7453 0.4126 0.038 Uiso 1 1 calc R . .
O1W O 0.3191(7) 0.4858(14) 0.3268(6) 0.289(5) Uiso 1 1 d . . .
H6A H 0.4497(19) 0.994(3) 0.2428(13) 0.047 Uiso 1 1 d D . .
H6B H 0.412(2) 1.1515(13) 0.2087(16) 0.037 Uiso 1 1 d D . .
H7A H 0.225(2) 1.250(3) 0.1937(14) 0.042 Uiso 1 1 d D . .
H7B H 0.221(2) 1.165(4) 0.2577(6) 0.042 Uiso 1 1 d D . .

loop_
_atom_site_aniso_label
_atom_site_aniso_U_11
_atom_site_aniso_U_22
_atom_site_aniso_U_33
_atom_site_aniso_U_23
_atom_site_aniso_U_13
_atom_site_aniso_U_12
Ni1 0.0269(2) 0.0259(2) 0.0195(2) 0.00098(14) 0.00382(14) -0.00189(14)
S1 0.0260(3) 0.0224(3) 0.0191(3) -0.0007(3) 0.0050(3) 0.0019(3)
N1 0.0303(13) 0.0299(13) 0.0253(12) 0.0027(10) 0.0055(10) 0.0047(10)
N2 0.0307(12) 0.0322(13) 0.0304(13) 0.0000(10) 0.0095(10) -0.0036(11)
O1 0.0569(14) 0.0380(12) 0.0203(10) -0.0023(9) 0.0071(9) 0.0091(10)
O2 0.0687(17) 0.0648(17) 0.0267(11) 0.0056(11) 0.0147(11) 0.0350(14)
O3 0.0399(11) 0.0287(11) 0.0235(10) 0.0009(8) 0.0107(8) -0.0024(9)
O4 0.0310(11) 0.0425(12) 0.0255(10) -0.0010(9) 0.0068(8) 0.0098(9)
O5 0.0364(11) 0.0231(10) 0.0337(11) -0.0046(8) 0.0024(9) -0.0001(8)
O6 0.0298(11) 0.0245(11) 0.0517(14) 0.0080(10) -0.0035(10) -0.0039(9)
O7 0.0406(12) 0.0326(11) 0.0304(11) 0.0045(9) 0.0093(9) 0.0033(10)
C1 0.0400(17) 0.0424(18) 0.0337(16) 0.0099(14) 0.0154(14) 0.0067(14)
C2 0.062(2) 0.058(2) 0.0340(17) 0.0147(16) 0.0244(17) 0.0180(19)
C3 0.066(2) 0.056(2) 0.0209(15) 0.0006(15) 0.0061(15) 0.0228(19)
C4 0.0445(18) 0.0370(17) 0.0276(15) -0.0063(13) 0.0006(13) 0.0147(14)
C5 0.048(2) 0.047(2) 0.0366(18) -0.0162(16) -0.0138(16) 0.0148(17)
C6 0.0327(17) 0.043(2) 0.061(2) -0.0178(18) -0.0085(16) 0.0018(15)
C7 0.0278(15) 0.0295(16) 0.056(2) -0.0075(15) 0.0032(14) 0.0012(13)
C8 0.0336(18) 0.047(2) 0.083(3) -0.005(2) 0.0154(19) -0.0129(16)
C9 0.052(2) 0.062(3) 0.073(3) 0.007(2) 0.028(2) -0.017(2)
C10 0.0461(19) 0.051(2) 0.0433(19) 0.0053(16) 0.0181(16) -0.0094(16)
C11 0.0309(15) 0.0269(14) 0.0266(14) -0.0022(12) 0.0025(12) 0.0085(12)
C12 0.0280(14) 0.0227(14) 0.0346(15) -0.0031(12) 0.0040(12) 0.0037(11)
C13 0.0313(15) 0.0345(16) 0.0234(14) -0.0001(12) 0.0097(12) 0.0007(13)
C14 0.0299(15) 0.0306(15) 0.0223(13) -0.0008(11) 0.0092(11) -0.0029(12)
C15 0.0271(14) 0.0248(14) 0.0262(14) -0.0003(11) 0.0064(11) 0.0036(11)
C16 0.0290(14) 0.0240(14) 0.0210(13) -0.0013(11) 0.0100(11) -0.0011(11)
C17 0.0319(15) 0.0322(16) 0.0261(14) 0.0024(12) 0.0066(12) 0.0043(12)
C18 0.0324(15) 0.0358(16) 0.0350(16) 0.0001(13) 0.0120(13) 0.0099(13)
C19 0.0344(15) 0.0363(16) 0.0277(14) -0.0043(12) 0.0144(12) 0.0010(13)

loop_
_atom_type_symbol
_atom_type_description
_atom_type_scat_dispersion_real
_atom_type_scat_dispersion_imag
_atom_type_scat_source
C C 0.0033 0.0016 'International Tables Vol C Tables 4.2.6.8 and 6.1.1.4'
H H 0.0000 0.0000 'International Tables Vol C Tables 4.2.6.8 and 6.1.1.4'
N N 0.0061 0.0033 'International Tables Vol C Tables 4.2.6.8 and 6.1.1.4'
O O 0.0106 0.0060 'International Tables Vol C Tables 4.2.6.8 and 6.1.1.4'
S S 0.1246 0.1234 'International Tables Vol C Tables 4.2.6.8 and 6.1.1.4'
Ni Ni 0.3393 1.1124 'International Tables Vol C Tables 4.2.6.8 and 6.1.1.4'

loop_
_geom_angle_atom_site_label_1
_geom_angle_atom_site_label_2
_geom_angle_atom_site_label_3
_geom_angle
_geom_angle_site_symmetry_1
_geom_angle_site_symmetry_3
_geom_angle_publ_flag
O1 Ni1 O6 92.49(9) . . ?
O1 Ni1 N2 95.37(10) . . ?
O6 Ni1 N2 171.48(10) . . ?
O1 Ni1 N1 174.35(9) . . ?
O6 Ni1 N1 91.79(9) . . ?
N2 Ni1 N1 80.16(9) . . ?
O1 Ni1 O7 92.42(8) . . ?
O6 Ni1 O7 94.20(9) . . ?
N2 Ni1 O7 88.76(9) . . ?
N1 Ni1 O7 90.95(9) . . ?
O1 Ni1 O3 83.15(8) . 4_575 ?
O6 Ni1 O3 85.03(8) . 4_575 ?
N2 Ni1 O3 92.64(9) . 4_575 ?
N1 Ni1 O3 93.55(8) . 4_575 ?
O7 Ni1 O3 175.46(8) . 4_575 ?
O4 S1 O3 114.41(12) . . ?
O4 S1 O5 112.61(12) . . ?
O3 S1 O5 109.74(12) . . ?
O4 S1 C16 107.66(12) . . ?
O3 S1 C16 105.86(12) . . ?
O5 S1 C16 105.97(13) . . ?
C1 N1 C11 118.4(3) . . ?
C1 N1 Ni1 128.9(2) . . ?
C11 N1 Ni1 112.69(19) . . ?
C10 N2 C12 118.6(3) . . ?
C10 N2 Ni1 128.5(2) . . ?
C12 N2 Ni1 112.84(19) . . ?
C13 O1 Ni1 130.9(2) . . ?
S1 O3 Ni1 139.84(12) . 4_576 ?
Ni1 O6 H6A 107(2) . . ?
Ni1 O6 H6B 121(2) . . ?
H6A O6 H6B 110.4(16) . . ?
Ni1 O7 H7A 117(2) . . ?
Ni1 O7 H7B 100(2) . . ?
H7A O7 H7B 108.2(16) . . ?
N1 C1 C2 122.5(3) . . ?
N1 C1 H1 118.7 . . ?
C2 C1 H1 118.7 . . ?
C3 C2 C1 119.3(3) . . ?
C3 C2 H2 120.4 . . ?
C1 C2 H2 120.4 . . ?
C2 C3 C4 120.2(3) . . ?
C2 C3 H3 119.9 . . ?
C4 C3 H3 119.9 . . ?
C3 C4 C11 116.5(3) . . ?
C3 C4 C5 124.8(3) . . ?
C11 C4 C5 118.6(3) . . ?
C6 C5 C4 121.5(3) . . ?
C6 C5 H5 119.3 . . ?
C4 C5 H5 119.3 . . ?
C5 C6 C7 121.2(3) . . ?
C5 C6 H6 119.4 . . ?
C7 C6 H6 119.4 . . ?
C8 C7 C12 116.7(3) . . ?
C8 C7 C6 124.5(3) . . ?
C12 C7 C6 118.8(3) . . ?
C9 C8 C7 120.1(3) . . ?
C9 C8 H8A 119.9 . . ?
C7 C8 H8A 119.9 . . ?
C8 C9 C10 119.7(4) . . ?
C8 C9 H9 120.1 . . ?
C10 C9 H9 120.1 . . ?
N2 C10 C9 122.0(3) . . ?
N2 C10 H10 119.0 . . ?
C9 C10 H10 119.0 . . ?
N1 C11 C4 123.1(3) . . ?
N1 C11 C12 117.3(2) . . ?
C4 C11 C12 119.6(3) . . ?
N2 C12 C7 122.7(3) . . ?
N2 C12 C11 117.0(2) . . ?
C7 C12 C11 120.2(3) . . ?
O2 C13 O1 125.9(3) . . ?
O2 C13 C14 118.7(3) . . ?
O1 C13 C14 115.4(3) . . ?
C19 C14 C15 119.6(3) . . ?
C19 C14 C13 120.2(2) . . ?
C15 C14 C13 120.2(2) . . ?
C16 C15 C14 119.5(3) . . ?
C16 C15 H15 120.2 . . ?
C14 C15 H15 120.2 . . ?
C17 C16 C15 121.0(2) . . ?
C17 C16 S1 118.2(2) . . ?
C15 C16 S1 120.7(2) . . ?
C18 C17 C16 119.3(3) . . ?
C18 C17 H17 120.3 . . ?
C16 C17 H17 120.3 . . ?
C17 C18 C19 120.2(3) . . ?
C17 C18 H18 119.9 . . ?
C19 C18 H18 119.9 . . ?
C14 C19 C18 120.2(3) . . ?
C14 C19 H19 119.9 . . ?
C18 C19 H19 119.9 . . ?

loop_
_geom_bond_atom_site_label_1
_geom_bond_atom_site_label_2
_geom_bond_distance
_geom_bond_site_symmetry_2
_geom_bond_publ_flag
Ni1 O1 2.012(2) . ?
Ni1 O6 2.043(2) . ?
Ni1 N2 2.066(2) . ?
Ni1 N1 2.077(2) . ?
Ni1 O7 2.097(2) . ?
Ni1 O3 2.1129(19) 4_575 ?
S1 O4 1.449(2) . ?
S1 O3 1.456(2) . ?
S1 O5 1.461(2) . ?
S1 C16 1.774(3) . ?
N1 C1 1.332(4) . ?
N1 C11 1.349(4) . ?
N2 C10 1.322(4) . ?
N2 C12 1.358(4) . ?
O1 C13 1.257(3) . ?
O2 C13 1.241(4) . ?
O3 Ni1 2.1129(19) 4_576 ?
O6 H6A 0.838(10) . ?
O6 H6B 0.841(10) . ?
O7 H7A 0.845(10) . ?
O7 H7B 0.853(10) . ?
C1 C2 1.383(5) . ?
C1 H1 0.9300 . ?
C2 C3 1.370(5) . ?
C2 H2 0.9300 . ?
C3 C4 1.398(5) . ?
C3 H3 0.9300 . ?
C4 C11 1.406(4) . ?
C4 C5 1.433(5) . ?
C5 C6 1.347(5) . ?
C5 H5 0.9300 . ?
C6 C7 1.424(5) . ?
C6 H6 0.9300 . ?
C7 C8 1.402(5) . ?
C7 C12 1.403(4) . ?
C8 C9 1.354(6) . ?
C8 H8A 0.9300 . ?
C9 C10 1.398(5) . ?
C9 H9 0.9300 . ?
C10 H10 0.9300 . ?
C11 C12 1.433(4) . ?
C13 C14 1.512(4) . ?
C14 C19 1.383(4) . ?
C14 C15 1.390(4) . ?
C15 C16 1.384(4) . ?
C15 H15 0.9300 . ?
C16 C17 1.383(4) . ?
C17 C18 1.375(4) . ?
C17 H17 0.9300 . ?
C18 C19 1.393(4) . ?
C18 H18 0.9300 . ?
C19 H19 0.9300 . ?

loop_
_geom_hbond_atom_site_label_D
_geom_hbond_atom_site_label_H
_geom_hbond_atom_site_label_A
_geom_hbond_distance_DH
_geom_hbond_distance_HA
_geom_hbond_distance_DA
_geom_hbond_angle_DHA
_geom_hbond_site_symmetry_A
O6 H6A O5 0.838(10) 1.97(3) 2.780(3) 163(3) 3_676
O6 H6B O5 0.841(10) 1.900(12) 2.728(3) 168(3) 4_585
O7 H7A O4 0.845(10) 2.051(11) 2.873(3) 164(3) 4_585
O7 H7B O2 0.853(10) 1.825(12) 2.650(3) 162(3) .

loop_
_geom_torsion_atom_site_label_1
_geom_torsion_atom_site_label_2
_geom_torsion_atom_site_label_3
_geom_torsion_atom_site_label_4
_geom_torsion
_geom_torsion_site_symmetry_1
_geom_torsion_site_symmetry_2
_geom_torsion_site_symmetry_3
_geom_torsion_site_symmetry_4
_geom_torsion_publ_flag
O6 Ni1 N1 C1 -5.0(3) . . . . ?
N2 Ni1 N1 C1 177.8(3) . . . . ?
O7 Ni1 N1 C1 89.2(3) . . . . ?
O3 Ni1 N1 C1 -90.1(3) 4_575 . . . ?
O6 Ni1 N1 C11 176.27(19) . . . . ?
N2 Ni1 N1 C11 -0.92(19) . . . . ?
O7 Ni1 N1 C11 -89.50(19) . . . . ?
O3 Ni1 N1 C11 91.15(19) 4_575 . . . ?
O1 Ni1 N2 C10 5.8(3) . . . . ?
N1 Ni1 N2 C10 -177.7(3) . . . . ?
O7 Ni1 N2 C10 -86.5(3) . . . . ?
O3 Ni1 N2 C10 89.2(3) 4_575 . . . ?
O1 Ni1 N2 C12 -176.14(19) . . . . ?
N1 Ni1 N2 C12 0.37(19) . . . . ?
O7 Ni1 N2 C12 91.5(2) . . . . ?
O3 Ni1 N2 C12 -92.8(2) 4_575 . . . ?
O6 Ni1 O1 C13 90.1(3) . . . . ?
N2 Ni1 O1 C13 -93.2(3) . . . . ?
O7 Ni1 O1 C13 -4.2(3) . . . . ?
O3 Ni1 O1 C13 174.8(3) 4_575 . . . ?
O4 S1 O3 Ni1 47.2(2) . . . 4_576 ?
O5 S1 O3 Ni1 174.91(17) . . . 4_576 ?
C16 S1 O3 Ni1 -71.2(2) . . . 4_576 ?
C11 N1 C1 C2 -0.4(5) . . . . ?
Ni1 N1 C1 C2 -179.1(2) . . . . ?
N1 C1 C2 C3 -0.1(5) . . . . ?
C1 C2 C3 C4 0.1(5) . . . . ?
C2 C3 C4 C11 0.4(5) . . . . ?
C2 C3 C4 C5 177.3(3) . . . . ?
C3 C4 C5 C6 -177.0(3) . . . . ?
C11 C4 C5 C6 -0.1(5) . . . . ?
C4 C5 C6 C7 0.2(5) . . . . ?
C5 C6 C7 C8 178.3(3) . . . . ?
C5 C6 C7 C12 -0.6(5) . . . . ?
C12 C7 C8 C9 -0.3(5) . . . . ?
C6 C7 C8 C9 -179.2(4) . . . . ?
C7 C8 C9 C10 -0.3(6) . . . . ?
C12 N2 C10 C9 -0.4(5) . . . . ?
Ni1 N2 C10 C9 177.6(3) . . . . ?
C8 C9 C10 N2 0.7(6) . . . . ?
C1 N1 C11 C4 1.0(4) . . . . ?
Ni1 N1 C11 C4 179.8(2) . . . . ?
C1 N1 C11 C12 -177.5(3) . . . . ?
Ni1 N1 C11 C12 1.3(3) . . . . ?
C3 C4 C11 N1 -1.0(4) . . . . ?
C5 C4 C11 N1 -178.1(3) . . . . ?
C3 C4 C11 C12 177.5(3) . . . . ?
C5 C4 C11 C12 0.4(4) . . . . ?
C10 N2 C12 C7 -0.3(4) . . . . ?
Ni1 N2 C12 C7 -178.6(2) . . . . ?
C10 N2 C12 C11 178.5(3) . . . . ?
Ni1 N2 C12 C11 0.2(3) . . . . ?
C8 C7 C12 N2 0.6(4) . . . . ?
C6 C7 C12 N2 179.6(3) . . . . ?
C8 C7 C12 C11 -178.1(3) . . . . ?
C6 C7 C12 C11 0.9(4) . . . . ?
N1 C11 C12 N2 -1.1(4) . . . . ?
C4 C11 C12 N2 -179.6(3) . . . . ?
N1 C11 C12 C7 177.8(3) . . . . ?
C4 C11 C12 C7 -0.8(4) . . . . ?
Ni1 O1 C13 O2 7.8(5) . . . . ?
Ni1 O1 C13 C14 -171.48(19) . . . . ?
O2 C13 C14 C19 -159.8(3) . . . . ?
O1 C13 C14 C19 19.6(4) . . . . ?
O2 C13 C14 C15 19.4(4) . . . . ?
O1 C13 C14 C15 -161.2(3) . . . . ?
C19 C14 C15 C16 -0.3(4) . . . . ?
C13 C14 C15 C16 -179.5(3) . . . . ?
C14 C15 C16 C17 1.3(4) . . . . ?
C14 C15 C16 S1 179.6(2) . . . . ?
O4 S1 C16 C17 -165.9(2) . . . . ?
O3 S1 C16 C17 -43.2(3) . . . . ?
O5 S1 C16 C17 73.4(2) . . . . ?
O4 S1 C16 C15 15.7(3) . . . . ?
O3 S1 C16 C15 138.5(2) . . . . ?
O5 S1 C16 C15 -105.0(2) . . . . ?
C15 C16 C17 C18 -0.9(4) . . . . ?
S1 C16 C17 C18 -179.2(2) . . . . ?
C16 C17 C18 C19 -0.4(5) . . . . ?
C15 C14 C19 C18 -1.0(4) . . . . ?
C13 C14 C19 C18 178.2(3) . . . . ?
C17 C18 C19 C14 1.4(5) . . . . ?
